data_7002490
loop_
_publ_author_name
'Li, Ling-Ling'
'Li, Hong-Xi'
'Ren, Zhi-Gang'
'Liu, Dong'
'Chen, Yang'
'Zhang, Yong'
'Lang, Jian-Ping'

_publ_section_title
;
 Assembly of [CunIn]-based coordination polymers from cracking the 3D
 framework of bulk CuI via flexible N-heterocyclic ligands
;
_journal_issue 40
_journal_name_full 'Dalton Transactions'
_journal_page_first 8567
_journal_page_last 8573
_journal_paper_doi 10.1039/b908697h
_journal_year 2009
_chemical_formula_moiety 'C27 H27 Cu I N6 0.25(C2 H3 N)'
_chemical_formula_sum 'C27.5 H27.75 Cu I N6.25'
_chemical_formula_weight 636.25
_chemical_name_systematic
;
?
;
_space_group_IT_number 165
_symmetry_cell_setting hexagonal
_symmetry_space_group_name_Hall '-P 3 2"c'
_symmetry_space_group_name_H-M 'P -3 c 1'
_atom_sites_solution_hydrogens geom
_atom_sites_solution_primary direct
_atom_sites_solution_secondary difmap
_audit_creation_method SHELXL-97
_cell_angle_alpha 90.00
_cell_angle_beta 90.00
_cell_angle_gamma 120.00
_cell_formula_units_Z 4
_cell_length_a 13.989(2)
_cell_length_b 13.989(2)
_cell_length_c 16.395(3)
_cell_measurement_reflns_used 6649
_cell_measurement_temperature 293(2)
_cell_measurement_theta_max 25.3491
_cell_measurement_theta_min 2.9999
_cell_volume 2778.5(8)
_computing_cell_refinement CrystalClear
_computing_data_collection CrystalClear
_computing_data_reduction CrystalStructure
_computing_structure_refinement 'SHELXL-97 (Sheldrick, 1997)'
_computing_structure_solution 'SHELXS-97 (Sheldrick, 1990)'
_diffrn_ambient_temperature 293(2)
_diffrn_measured_fraction_theta_full 0.998
_diffrn_measured_fraction_theta_max 0.998
_diffrn_measurement_device_type 'Rigaku MercuryCCD area detector'
_diffrn_measurement_method \w
_diffrn_radiation_monochromator graphite
_diffrn_radiation_source 'fine-focus sealed tube'
_diffrn_radiation_type MoK\a
_diffrn_radiation_wavelength 0.71073
_diffrn_reflns_av_R_equivalents 0.0735
_diffrn_reflns_av_sigmaI/netI 0.0298
_diffrn_reflns_limit_h_max 16
_diffrn_reflns_limit_h_min -15
_diffrn_reflns_limit_k_max 16
_diffrn_reflns_limit_k_min -16
_diffrn_reflns_limit_l_max 19
_diffrn_reflns_limit_l_min -19
_diffrn_reflns_number 23589
_diffrn_reflns_theta_full 25.34
_diffrn_reflns_theta_max 25.34
_diffrn_reflns_theta_min 3.00
_diffrn_standards_decay_% 0
_diffrn_standards_interval_count 0
_diffrn_standards_interval_time 0
_diffrn_standards_number 0
_exptl_absorpt_coefficient_mu 1.924
_exptl_absorpt_correction_T_max 0.681
_exptl_absorpt_correction_T_min 0.636
_exptl_absorpt_correction_type multi-scan
_exptl_absorpt_process_details 'Jacobson, R. (1998) Private communication to Rigaku Company, Tokyo, Japan.'
_exptl_crystal_colour yellow
_exptl_crystal_density_diffrn 1.519
_exptl_crystal_density_method 'not measured'
_exptl_crystal_description block
_exptl_crystal_F_000 1271.0
_exptl_crystal_size_max 0.32
_exptl_crystal_size_mid 0.20
_exptl_crystal_size_min 0.20
_refine_diff_density_max 0.804
_refine_diff_density_min -0.411
_refine_diff_density_rms 0.089
_refine_ls_extinction_method none
_refine_ls_goodness_of_fit_ref 0.977
_refine_ls_hydrogen_treatment constr
_refine_ls_matrix_type full
_refine_ls_number_parameters 112
_refine_ls_number_reflns 1695
_refine_ls_number_restraints 2
_refine_ls_restrained_S_all 0.977
_refine_ls_R_factor_all 0.1098
_refine_ls_R_factor_gt 0.0908
_refine_ls_shift/su_max 0.000
_refine_ls_shift/su_mean 0.000
_refine_ls_structure_factor_coef Fsqd
_refine_ls_weighting_details 'calc w=1/[\s^2^(Fo^2^)+(0.0490P)^2^+41.6380P] where P=(Fo^2^+2Fc^2^)/3'
_refine_ls_weighting_scheme calc
_refine_ls_wR_factor_gt 0.1743
_refine_ls_wR_factor_ref 0.1852
_reflns_number_gt 1425
_reflns_number_total 1695
_reflns_threshold_expression >2sigma(I)
_cod_data_source_file B908697H.txt
_cod_data_source_block {[CuI(bbbm)1.5].0.25MeCN}n
_cod_depositor_comments
;
The following automatic conversions were performed:
'_exptl_absorpt_correction_type' value 'Multi-scan' changed to
'multi-scan' according to
'/home/saulius/struct/CIF-dictionaries/cif_core.dic' dictionary named
'cif_core.dic' version 2.4.1 from 2010-06-29.

Automatic conversion script
Id: cif_fix_enum 1527 2010-12-29 10:47:43Z saulius 
;
_cod_original_sg_symbol_H-M 'P -3 c 1 '
_cod_original_formula_sum 'C27.50 H27.75 Cu I N6.25'
_cod_database_code 7002490

loop_
_symmetry_equiv_pos_as_xyz
'x, y, z'
'-y, x-y, z'
'-x+y, -x, z'
'y, x, -z+1/2'
'-x, -x+y, -z+1/2'
'x-y, -y, -z+1/2'
'-x, -y, -z'
'y, -x+y, -z'
'x-y, x, -z'
'-y, -x, z-1/2'
'x, x-y, z-1/2'
'-x+y, y, z-1/2'

loop_
_atom_site_label
_atom_site_type_symbol
_atom_site_fract_x
_atom_site_fract_y
_atom_site_fract_z
_atom_site_U_iso_or_equiv
_atom_site_adp_type
_atom_site_occupancy
_atom_site_symmetry_multiplicity
_atom_site_calc_flag
_atom_site_refinement_flags
_atom_site_disorder_assembly
_atom_site_disorder_group
Cu1 Cu 0.3333 0.6667 0.07407(10) 0.0516(6) Uani 1 3 d S . .
I1 I 0.3333 0.6667 0.23449(6) 0.0617(4) Uani 1 3 d S . .
N1 N 0.3587(6) 0.5452(7) 0.0208(4) 0.0474(18) Uani 1 1 d . . .
N2 N 0.3883(7) 0.4553(7) -0.0785(4) 0.051(2) Uani 1 1 d . . .
C1 C 0.3317(8) 0.4425(8) 0.0484(5) 0.046(2) Uani 1 1 d . . .
C2 C 0.2917(10) 0.3928(10) 0.1244(6) 0.064(3) Uani 1 1 d . . .
H2A H 0.2811 0.4309 0.1666 0.077 Uiso 1 1 calc R . .
C3 C 0.2689(14) 0.2862(12) 0.1346(8) 0.104(5) Uani 1 1 d . . .
H3A H 0.2393 0.2502 0.1838 0.125 Uiso 1 1 calc R . .
C4 C 0.2896(16) 0.2309(13) 0.0718(8) 0.116(6) Uani 1 1 d . . .
H4A H 0.2762 0.1597 0.0811 0.139 Uiso 1 1 calc R . .
C5 C 0.3282(13) 0.2776(12) -0.0019(7) 0.093(5) Uani 1 1 d . . .
H5A H 0.3397 0.2391 -0.0434 0.112 Uiso 1 1 calc R . .
C6 C 0.3502(9) 0.3845(9) -0.0137(5) 0.054(3) Uani 1 1 d . . .
C7 C 0.3933(7) 0.5494(8) -0.0543(5) 0.048(2) Uani 1 1 d . . .
H7A H 0.4187 0.6113 -0.0875 0.058 Uiso 1 1 calc R . .
C8 C 0.4220(9) 0.4336(9) -0.1587(5) 0.062(3) Uani 1 1 d . . .
H8A H 0.4678 0.4005 -0.1506 0.074 Uiso 1 1 calc R . .
H8B H 0.4655 0.5029 -0.1873 0.074 Uiso 1 1 calc R . .
C9 C 0.3227(8) 0.3572(9) -0.2104(5) 0.055(3) Uani 1 1 d . . .
H9A H 0.2818 0.3941 -0.2242 0.066 Uiso 1 1 calc R . .
H9B H 0.2743 0.2917 -0.1790 0.066 Uiso 1 1 calc R . .
N3 N 0.0000 0.0000 0.210(5) 0.19(6) Uiso 0.25 3 d SPD . .
C10 C 0.0000 0.0000 0.141(4) 0.10(3) Uiso 0.25 3 d SPD . .
C11 C 0.0000 0.0000 0.048(4) 0.09(3) Uiso 0.25 3 d SPD . .

loop_
_atom_site_aniso_label
_atom_site_aniso_U_11
_atom_site_aniso_U_22
_atom_site_aniso_U_33
_atom_site_aniso_U_23
_atom_site_aniso_U_13
_atom_site_aniso_U_12
Cu1 0.0616(8) 0.0616(8) 0.0318(9) 0.000 0.000 0.0308(4)
I1 0.0786(6) 0.0786(6) 0.0279(5) 0.000 0.000 0.0393(3)
N1 0.052(5) 0.059(5) 0.036(4) -0.007(3) -0.001(3) 0.031(4)
N2 0.059(5) 0.063(5) 0.038(4) -0.006(4) 0.001(4) 0.035(4)
C1 0.055(6) 0.048(6) 0.034(4) -0.003(4) -0.013(4) 0.025(5)
C2 0.094(8) 0.075(8) 0.037(5) -0.010(5) -0.005(5) 0.052(7)
C3 0.175(16) 0.092(10) 0.057(7) 0.014(7) -0.002(9) 0.076(11)
C4 0.22(2) 0.096(11) 0.071(9) 0.000(8) -0.014(10) 0.111(13)
C5 0.169(15) 0.108(11) 0.053(7) -0.031(7) -0.032(8) 0.107(11)
C6 0.067(7) 0.071(7) 0.043(5) -0.018(5) -0.011(5) 0.050(6)
C7 0.055(6) 0.058(6) 0.034(4) -0.001(4) 0.001(4) 0.030(5)
C8 0.066(7) 0.079(8) 0.041(5) -0.018(5) 0.003(5) 0.037(6)
C9 0.057(6) 0.070(7) 0.039(5) -0.009(5) -0.001(4) 0.031(5)

loop_
_atom_type_symbol
_atom_type_description
_atom_type_scat_dispersion_real
_atom_type_scat_dispersion_imag
_atom_type_scat_source
C C 0.0033 0.0016 'International Tables Vol C Tables 4.2.6.8 and 6.1.1.4'
H H 0.0000 0.0000 'International Tables Vol C Tables 4.2.6.8 and 6.1.1.4'
Cu Cu 0.3201 1.2651 'International Tables Vol C Tables 4.2.6.8 and 6.1.1.4'
I I -0.4742 1.8119 'International Tables Vol C Tables 4.2.6.8 and 6.1.1.4'
N N 0.0061 0.0033 'International Tables Vol C Tables 4.2.6.8 and 6.1.1.4'

loop_
_geom_angle_atom_site_label_1
_geom_angle_atom_site_label_2
_geom_angle_atom_site_label_3
_geom_angle
_geom_angle_site_symmetry_1
_geom_angle_site_symmetry_3
_geom_angle_publ_flag
N1 Cu1 N1 103.8(2) 3_565 2_665 ?
N1 Cu1 N1 103.8(2) 3_565 . ?
N1 Cu1 N1 103.8(2) 2_665 . ?
N1 Cu1 I1 114.7(2) 3_565 . ?
N1 Cu1 I1 114.7(2) 2_665 . ?
N1 Cu1 I1 114.7(2) . . ?
C7 N1 C1 105.0(8) . . ?
C7 N1 Cu1 124.2(7) . . ?
C1 N1 Cu1 130.2(6) . . ?
C7 N2 C6 106.9(7) . . ?
C7 N2 C8 126.7(8) . . ?
C6 N2 C8 126.3(8) . . ?
N1 C1 C2 130.4(9) . . ?
N1 C1 C6 109.6(8) . . ?
C2 C1 C6 120.1(9) . . ?
C3 C2 C1 117.9(10) . . ?
C3 C2 H2A 121.1 . . ?
C1 C2 H2A 121.1 . . ?
C2 C3 C4 120.7(12) . . ?
C2 C3 H3A 119.7 . . ?
C4 C3 H3A 119.7 . . ?
C5 C4 C3 122.2(13) . . ?
C5 C4 H4A 118.9 . . ?
C3 C4 H4A 118.9 . . ?
C4 C5 C6 117.9(11) . . ?
C4 C5 H5A 121.1 . . ?
C6 C5 H5A 121.1 . . ?
N2 C6 C5 133.5(9) . . ?
N2 C6 C1 105.2(8) . . ?
C5 C6 C1 121.3(10) . . ?
N1 C7 N2 113.3(8) . . ?
N1 C7 H7A 123.4 . . ?
N2 C7 H7A 123.4 . . ?
N2 C8 C9 111.6(8) . . ?
N2 C8 H8A 109.3 . . ?
C9 C8 H8A 109.3 . . ?
N2 C8 H8B 109.3 . . ?
C9 C8 H8B 109.3 . . ?
H8A C8 H8B 108.0 . . ?
C8 C9 C9 111.8(7) . 4_554 ?
C8 C9 H9A 109.3 . . ?
C9 C9 H9A 109.3 4_554 . ?
C8 C9 H9B 109.3 . . ?
C9 C9 H9B 109.3 4_554 . ?
H9A C9 H9B 107.9 . . ?
C10 N3 N3 180.000(7) . 4 ?
N3 C10 C11 180.000(11) . . ?
C10 C11 C11 180.000(1) . 7 ?

loop_
_geom_bond_atom_site_label_1
_geom_bond_atom_site_label_2
_geom_bond_distance
_geom_bond_site_symmetry_2
_geom_bond_publ_flag
Cu1 N1 2.093(7) 3_565 ?
Cu1 N1 2.093(7) 2_665 ?
Cu1 N1 2.093(7) . ?
Cu1 I1 2.630(2) . ?
N1 C7 1.314(10) . ?
N1 C1 1.366(11) . ?
N2 C7 1.342(12) . ?
N2 C6 1.367(12) . ?
N2 C8 1.478(10) . ?
C1 C2 1.401(12) . ?
C1 C6 1.403(12) . ?
C2 C3 1.369(16) . ?
C2 H2A 0.9300 . ?
C3 C4 1.404(18) . ?
C3 H3A 0.9300 . ?
C4 C5 1.351(18) . ?
C4 H4A 0.9300 . ?
C5 C6 1.381(16) . ?
C5 H5A 0.9300 . ?
C7 H7A 0.9300 . ?
C8 C9 1.518(13) . ?
C8 H8A 0.9700 . ?
C8 H8B 0.9700 . ?
C9 C9 1.544(17) 4_554 ?
C9 H9A 0.9700 . ?
C9 H9B 0.9700 . ?
N3 C10 1.14(2) . ?
N3 N3 1.31(15) 4 ?
C10 C11 1.52(2) . ?
C11 C11 1.57(15) 7 ?

loop_
_geom_torsion_atom_site_label_1
_geom_torsion_atom_site_label_2
_geom_torsion_atom_site_label_3
_geom_torsion_atom_site_label_4
_geom_torsion
_geom_torsion_site_symmetry_1
_geom_torsion_site_symmetry_2
_geom_torsion_site_symmetry_3
_geom_torsion_site_symmetry_4
_geom_torsion_publ_flag
N1 Cu1 N1 C7 74.8(6) 3_565 . . . ?
N1 Cu1 N1 C7 -33.5(7) 2_665 . . . ?
I1 Cu1 N1 C7 -159.3(7) . . . . ?
N1 Cu1 N1 C1 -95.7(9) 3_565 . . . ?
N1 Cu1 N1 C1 156.0(8) 2_665 . . . ?
I1 Cu1 N1 C1 30.2(8) . . . . ?
C7 N1 C1 C2 179.1(10) . . . . ?
Cu1 N1 C1 C2 -9.1(15) . . . . ?
C7 N1 C1 C6 -0.7(10) . . . . ?
Cu1 N1 C1 C6 171.1(6) . . . . ?
N1 C1 C2 C3 178.4(12) . . . . ?
C6 C1 C2 C3 -1.8(17) . . . . ?
C1 C2 C3 C4 3(2) . . . . ?
C2 C3 C4 C5 -3(3) . . . . ?
C3 C4 C5 C6 2(3) . . . . ?
C7 N2 C6 C5 180.0(13) . . . . ?
C8 N2 C6 C5 -2.3(19) . . . . ?
C7 N2 C6 C1 1.0(10) . . . . ?
C8 N2 C6 C1 178.8(9) . . . . ?
C4 C5 C6 N2 -179.6(13) . . . . ?
C4 C5 C6 C1 -1(2) . . . . ?
N1 C1 C6 N2 -0.2(11) . . . . ?
C2 C1 C6 N2 180.0(9) . . . . ?
N1 C1 C6 C5 -179.3(10) . . . . ?
C2 C1 C6 C5 0.9(16) . . . . ?
C1 N1 C7 N2 1.4(11) . . . . ?
Cu1 N1 C7 N2 -171.1(6) . . . . ?
C6 N2 C7 N1 -1.6(11) . . . . ?
C8 N2 C7 N1 -179.3(8) . . . . ?
C7 N2 C8 C9 -106.8(11) . . . . ?
C6 N2 C8 C9 75.9(13) . . . . ?
N2 C8 C9 C9 -172.9(9) . . . 4_554 ?
N3 N3 C10 C11 0.0 4 . . . ?
N3 C10 C11 C11 0.0 . . . 7 ?
